data_2016516
loop_
_publ_author_name
'Wong, Jessica H.'
'Olmstead, Marilyn M.'
'Fettinger, James C.'
'Gervay-Hague, Jacquelyn'

_publ_section_title
;
 Vinyl sulfones
;
_journal_coeditor_code SK3201
_journal_issue 3
_journal_name_full 'Acta Crystallographica Section C'
_journal_page_first o132
_journal_page_last o136
_journal_paper_doi 10.1107/S0108270108002692
_journal_volume 64
_journal_year 2008
_chemical_formula_iupac 'C15 H23 O5 P S'
_chemical_formula_moiety 'C15 H23 O5 P S'
_chemical_formula_sum 'C15 H23 O5 P S'
_chemical_formula_weight 346.36
_chemical_name_systematic
;
(2-phenylethenylsulfonylmethyl)phosphonate
;
_space_group_IT_number 2
_symmetry_cell_setting triclinic
_symmetry_space_group_name_Hall '-P 1'
_symmetry_space_group_name_H-M 'P -1'
_atom_sites_solution_hydrogens geom
_atom_sites_solution_primary direct
_atom_sites_solution_secondary difmap
_audit_creation_method SHELXL-97
_cell_angle_alpha 79.769(4)
_cell_angle_beta 89.938(4)
_cell_angle_gamma 63.533(4)
_cell_formula_units_Z 4
_cell_length_a 8.933(3)
_cell_length_b 10.014(3)
_cell_length_c 22.059(7)
_cell_measurement_reflns_used 8053
_cell_measurement_temperature 90(2)
_cell_measurement_theta_max 27.52
_cell_measurement_theta_min 2.32
_cell_volume 1731.5(10)
_computing_cell_refinement 'SAINT (Version 7.23; Bruker, 2005)'
_computing_data_collection 'SMART (Bruker, 2002)'
_computing_data_reduction 'SAINT (Version 7.23; Bruker, 2005)'
_computing_molecular_graphics 'SHELXTL (Version 5.1; Sheldrick, 2008)'
_computing_publication_material 'SHELXL97 (Sheldrick, 2008)'
_computing_structure_refinement 'SHELXL97 (Sheldrick, 2008)'
_computing_structure_solution 'SHELXS97 (Sheldrick, 2008)'
_diffrn_ambient_temperature 90(2)
_diffrn_detector_area_resol_mean 8.3
_diffrn_measured_fraction_theta_full 0.997
_diffrn_measured_fraction_theta_max 0.997
_diffrn_measurement_device_type 'Bruker SMART 1000'
_diffrn_measurement_method \w
_diffrn_radiation_monochromator graphite
_diffrn_radiation_source 'fine-focus sealed tube'
_diffrn_radiation_type MoK\a
_diffrn_radiation_wavelength 0.71073
_diffrn_reflns_av_R_equivalents 0.0322
_diffrn_reflns_av_sigmaI/netI 0.0453
_diffrn_reflns_limit_h_max 11
_diffrn_reflns_limit_h_min -11
_diffrn_reflns_limit_k_max 12
_diffrn_reflns_limit_k_min -13
_diffrn_reflns_limit_l_max 28
_diffrn_reflns_limit_l_min -28
_diffrn_reflns_number 15459
_diffrn_reflns_theta_full 27.50
_diffrn_reflns_theta_max 27.50
_diffrn_reflns_theta_min 0.94
_exptl_absorpt_coefficient_mu 0.298
_exptl_absorpt_correction_T_max 0.895
_exptl_absorpt_correction_T_min 0.853
_exptl_absorpt_correction_type multi-scan
_exptl_absorpt_process_details '(SADABS; Sheldrick, 2006)'
_exptl_crystal_colour colorless
_exptl_crystal_density_diffrn 1.329
_exptl_crystal_density_method 'not measured'
_exptl_crystal_description block
_exptl_crystal_F_000 736
_exptl_crystal_size_max 0.55
_exptl_crystal_size_mid 0.53
_exptl_crystal_size_min 0.38
_refine_diff_density_max 0.710
_refine_diff_density_min -0.431
_refine_ls_extinction_method none
_refine_ls_goodness_of_fit_ref 1.062
_refine_ls_hydrogen_treatment constr
_refine_ls_matrix_type full
_refine_ls_number_parameters 406
_refine_ls_number_reflns 7911
_refine_ls_number_restraints 0
_refine_ls_restrained_S_all 1.062
_refine_ls_R_factor_all 0.0439
_refine_ls_R_factor_gt 0.0407
_refine_ls_shift/su_max 0.000
_refine_ls_shift/su_mean 0.000
_refine_ls_structure_factor_coef Fsqd
_refine_ls_weighting_details 'calc w=1/[\s^2^(Fo^2^)+(0.0394P)^2^+1.4392P] where P=(Fo^2^+2Fc^2^)/3'
_refine_ls_weighting_scheme calc
_refine_ls_wR_factor_gt 0.1019
_refine_ls_wR_factor_ref 0.1037
_reflns_number_gt 7462
_reflns_number_total 7911
_reflns_threshold_expression I>2\s(I)
_cod_data_source_file sk3201.cif
_cod_data_source_block I
_cod_database_code 2016516
_cod_database_fobs_code 2016516

loop_
_symmetry_equiv_pos_as_xyz
'x, y, z'
'-x, -y, -z'

loop_
_atom_site_type_symbol
_atom_site_label
_atom_site_fract_x
_atom_site_fract_y
_atom_site_fract_z
_atom_site_U_iso_or_equiv
_atom_site_adp_type
_atom_site_calc_flag
_atom_site_refinement_flags
_atom_site_occupancy
P P1 0.85678(8) 0.47936(7) 0.08729(3) 0.01641(13) Uani d . 1
S S1 0.73714(7) 0.30153(7) 0.01997(3) 0.01515(12) Uani d . 1
C C1 0.8855(3) 0.0767(3) -0.17566(13) 0.0205(5) Uani d . 1
H H1 0.9869 0.0084 -0.1509 0.025 Uiso calc R 1
O O1 0.5873(2) 0.3319(2) 0.05203(8) 0.0196(4) Uani d . 1
C C2 0.8638(3) 0.0623(3) -0.23611(12) 0.0224(5) Uani d . 1
H H2 0.9510 -0.0146 -0.2529 0.027 Uiso calc R 1
O O2 0.8852(2) 0.16304(19) 0.04341(9) 0.0205(4) Uani d . 1
C C3 0.7167(4) 0.1592(3) -0.27155(13) 0.0253(6) Uani d . 1
H H3 0.7009 0.1485 -0.3127 0.030 Uiso calc R 1
O O3 0.7586(2) 0.4631(2) 0.13967(9) 0.0209(4) Uani d . 1
C C4 0.5902(4) 0.2735(3) -0.24707(13) 0.0249(6) Uani d . 1
H H4 0.4886 0.3415 -0.2718 0.030 Uiso calc R 1
O O4 0.8635(2) 0.6376(2) 0.07013(9) 0.0191(4) Uani d . 1
C C5 0.6118(3) 0.2885(3) -0.18692(13) 0.0212(5) Uani d . 1
H H5 0.5248 0.3663 -0.1704 0.025 Uiso calc R 1
O O5 1.0471(2) 0.3645(2) 0.09252(8) 0.0206(4) Uani d . 1
C C6 0.7588(3) 0.1912(3) -0.15103(13) 0.0175(5) Uani d . 1
C C7 0.7876(3) 0.2003(3) -0.08675(12) 0.0169(5) Uani d . 1
H H7 0.8863 0.1205 -0.0637 0.020 Uiso calc R 1
C C8 0.6891(3) 0.3096(3) -0.05745(13) 0.0169(5) Uani d . 1
H H8 0.5910 0.3931 -0.0792 0.020 Uiso calc R 1
C C9 0.7853(3) 0.4584(3) 0.01471(12) 0.0156(5) Uani d . 1
H H9A 0.6836 0.5533 -0.0031 0.019 Uiso calc R 1
H H9B 0.8731 0.4460 -0.0143 0.019 Uiso calc R 1
C C10 0.7198(3) 0.7797(3) 0.07849(13) 0.0219(5) Uani d . 1
H H10 0.6130 0.7721 0.0729 0.026 Uiso calc R 1
C C11 0.7410(4) 0.8038(4) 0.14296(15) 0.0319(7) Uani d . 1
H H11A 0.7459 0.7173 0.1733 0.048 Uiso calc R 1
H H11B 0.6456 0.8975 0.1493 0.048 Uiso calc R 1
H H11C 0.8453 0.8121 0.1481 0.048 Uiso calc R 1
C C12 0.7221(4) 0.9024(3) 0.02844(15) 0.0316(6) Uani d . 1
H H12A 0.8303 0.9043 0.0323 0.047 Uiso calc R 1
H H12B 0.6316 1.0012 0.0326 0.047 Uiso calc R 1
H H12C 0.7058 0.8815 -0.0121 0.047 Uiso calc R 1
C C13 1.1462(3) 0.2955(3) 0.15203(13) 0.0229(5) Uani d . 1
H H13 1.0839 0.2567 0.1820 0.028 Uiso calc R 1
C C14 1.3032(3) 0.1641(3) 0.13917(14) 0.0268(6) Uani d . 1
H H14A 1.2728 0.0992 0.1188 0.040 Uiso calc R 1
H H14B 1.3710 0.1046 0.1782 0.040 Uiso calc R 1
H H14C 1.3681 0.2030 0.1122 0.040 Uiso calc R 1
C C15 1.1817(4) 0.4112(3) 0.17673(14) 0.0315(6) Uani d . 1
H H15A 1.2379 0.4527 0.1463 0.047 Uiso calc R 1
H H15B 1.2544 0.3620 0.2154 0.047 Uiso calc R 1
H H15C 1.0758 0.4939 0.1844 0.047 Uiso calc R 1
P P21 0.83457(8) 0.48268(7) 0.41485(3) 0.01740(14) Uani d . 1
S S21 0.56212(8) 0.68909(7) 0.48265(3) 0.01627(12) Uani d . 1
C C21 0.4394(3) 0.9398(3) 0.67172(12) 0.0210(5) Uani d . 1
H H21 0.4685 1.0103 0.6463 0.025 Uiso calc R 1
O O21 0.6023(2) 0.8142(2) 0.46114(9) 0.0223(4) Uani d . 1
C C22 0.3910(4) 0.9609(3) 0.73062(13) 0.0262(6) Uani d . 1
H H22 0.3866 1.0462 0.7452 0.031 Uiso calc R 1
O O22 0.4324(2) 0.6803(2) 0.44761(9) 0.0197(4) Uani d . 1
C C23 0.3486(3) 0.8577(3) 0.76853(13) 0.0246(6) Uani d . 1
H H23 0.3154 0.8731 0.8087 0.030 Uiso calc R 1
O O23 0.7133(2) 0.5293(2) 0.36264(9) 0.0233(4) Uani d . 1
C C24 0.3552(4) 0.7317(3) 0.74746(13) 0.0253(6) Uani d . 1
H H24 0.3269 0.6612 0.7732 0.030 Uiso calc R 1
O O24 0.9595(2) 0.5557(2) 0.40632(9) 0.0216(4) Uani d . 1
C C25 0.4035(3) 0.7101(3) 0.68854(13) 0.0226(5) Uani d . 1
H H25 0.4084 0.6243 0.6742 0.027 Uiso calc R 1
O O25 0.9505(3) 0.3076(2) 0.43597(9) 0.0268(4) Uani d . 1
C C26 0.4452(3) 0.8145(3) 0.64990(13) 0.0186(5) Uani d . 1
C C27 0.4937(3) 0.7995(3) 0.58649(12) 0.0189(5) Uani d . 1
H H27 0.5140 0.8781 0.5631 0.023 Uiso calc R 1
C C28 0.5114(3) 0.6856(3) 0.55936(12) 0.0184(5) Uani d . 1
H H28 0.4965 0.6025 0.5815 0.022 Uiso calc R 1
C C29 0.7466(3) 0.5160(3) 0.48798(12) 0.0180(5) Uani d . 1
H H29A 0.7215 0.4312 0.5059 0.022 Uiso calc R 1
H H29B 0.8322 0.5150 0.5168 0.022 Uiso calc R 1
C C30 0.9264(4) 0.6907(3) 0.35856(13) 0.0256(6) Uani d . 1
H H30 0.8029 0.7488 0.3465 0.031 Uiso calc R 1
C C31 0.9845(4) 0.7895(3) 0.38561(14) 0.0297(6) Uani d . 1
H H31A 0.9339 0.8094 0.4245 0.045 Uiso calc R 1
H H31B 0.9504 0.8861 0.3564 0.045 Uiso calc R 1
H H31C 1.1071 0.7372 0.3935 0.045 Uiso calc R 1
C C32 1.0158(7) 0.6371(5) 0.30299(18) 0.0643(14) Uani d . 1
H H32A 1.1359 0.5738 0.3153 0.096 Uiso calc R 1
H H32B 0.9998 0.7254 0.2712 0.096 Uiso calc R 1
H H32C 0.9697 0.5774 0.2863 0.096 Uiso calc R 1
C C33 1.0908(4) 0.2197(4) 0.40207(16) 0.0355(7) Uani d . 1
H H33 1.1721 0.2637 0.3990 0.043 Uiso calc R 1
C C34 1.0363(5) 0.2164(4) 0.33954(17) 0.0457(9) Uani d . 1
H H34A 0.9560 0.1741 0.3425 0.069 Uiso calc R 1
H H34B 1.1340 0.1529 0.3197 0.069 Uiso calc R 1
H H34C 0.9827 0.3201 0.3149 0.069 Uiso calc R 1
C C35 1.1718(4) 0.0629(4) 0.44385(17) 0.0415(8) Uani d . 1
H H35A 1.2251 0.0677 0.4817 0.062 Uiso calc R 1
H H35B 1.2567 -0.0094 0.4222 0.062 Uiso calc R 1
H H35C 1.0857 0.0295 0.4546 0.062 Uiso calc R 1

loop_
_atom_site_aniso_label
_atom_site_aniso_U_11
_atom_site_aniso_U_22
_atom_site_aniso_U_33
_atom_site_aniso_U_12
_atom_site_aniso_U_13
_atom_site_aniso_U_23
P1 0.0149(3) 0.0191(3) 0.0204(3) -0.0098(3) 0.0046(2) -0.0109(2)
S1 0.0116(3) 0.0149(2) 0.0211(3) -0.0060(2) 0.0007(2) -0.0087(2)
C1 0.0165(12) 0.0173(11) 0.0299(14) -0.0076(10) 0.0048(10) -0.0101(10)
O1 0.0151(8) 0.0226(9) 0.0257(10) -0.0107(7) 0.0056(7) -0.0104(7)
C2 0.0215(13) 0.0242(12) 0.0267(13) -0.0115(11) 0.0077(11) -0.0142(10)
O2 0.0172(9) 0.0153(8) 0.0259(10) -0.0031(7) -0.0018(7) -0.0082(7)
C3 0.0289(15) 0.0315(14) 0.0240(14) -0.0180(12) 0.0039(11) -0.0141(11)
O3 0.0188(9) 0.0240(9) 0.0246(10) -0.0113(8) 0.0082(8) -0.0120(8)
C4 0.0207(13) 0.0270(14) 0.0277(14) -0.0105(11) -0.0020(11) -0.0076(11)
O4 0.0147(8) 0.0207(9) 0.0290(10) -0.0107(7) 0.0084(7) -0.0147(8)
C5 0.0155(12) 0.0204(12) 0.0293(14) -0.0071(10) 0.0035(11) -0.0116(10)
O5 0.0136(8) 0.0238(9) 0.0253(9) -0.0065(7) 0.0003(7) -0.0125(7)
C6 0.0175(12) 0.0166(11) 0.0234(13) -0.0098(10) 0.0033(10) -0.0101(10)
C7 0.0119(11) 0.0178(11) 0.0238(13) -0.0074(9) 0.0010(9) -0.0092(9)
C8 0.0111(11) 0.0150(11) 0.0250(13) -0.0047(9) -0.0018(9) -0.0081(10)
C9 0.0113(11) 0.0178(11) 0.0203(13) -0.0072(9) 0.0018(9) -0.0084(9)
C10 0.0139(12) 0.0209(12) 0.0349(14) -0.0082(10) 0.0043(11) -0.0141(10)
C11 0.0311(16) 0.0330(16) 0.0375(17) -0.0133(13) 0.0095(13) -0.0244(14)
C12 0.0255(14) 0.0236(14) 0.0438(18) -0.0090(12) -0.0010(13) -0.0080(13)
C13 0.0209(13) 0.0223(12) 0.0238(13) -0.0074(11) -0.0004(10) -0.0069(10)
C14 0.0166(13) 0.0263(13) 0.0358(15) -0.0076(11) 0.0028(11) -0.0079(11)
C15 0.0312(16) 0.0311(14) 0.0329(16) -0.0115(13) -0.0047(13) -0.0150(12)
P21 0.0145(3) 0.0179(3) 0.0218(3) -0.0066(2) 0.0037(2) -0.0110(2)
S21 0.0152(3) 0.0149(2) 0.0218(3) -0.0076(2) 0.0056(2) -0.0090(2)
C21 0.0223(13) 0.0191(11) 0.0228(13) -0.0091(10) 0.0055(11) -0.0075(10)
O21 0.0276(10) 0.0171(8) 0.0281(10) -0.0133(8) 0.0100(8) -0.0102(7)
C22 0.0268(14) 0.0222(12) 0.0282(14) -0.0070(11) 0.0021(12) -0.0131(11)
O22 0.0125(8) 0.0225(9) 0.0247(9) -0.0065(7) 0.0009(7) -0.0103(7)
C23 0.0215(13) 0.0303(14) 0.0222(13) -0.0095(11) 0.0056(11) -0.0112(11)
O23 0.0191(9) 0.0280(10) 0.0269(10) -0.0110(8) 0.0028(8) -0.0144(8)
C24 0.0229(14) 0.0342(15) 0.0256(14) -0.0183(12) 0.0054(11) -0.0074(12)
O24 0.0180(9) 0.0259(9) 0.0245(9) -0.0131(8) 0.0025(7) -0.0049(7)
C25 0.0205(13) 0.0274(13) 0.0278(14) -0.0152(11) 0.0062(11) -0.0125(11)
O25 0.0235(10) 0.0200(9) 0.0341(11) -0.0050(8) 0.0070(9) -0.0122(8)
C26 0.0144(11) 0.0184(12) 0.0240(14) -0.0064(9) 0.0023(10) -0.0092(10)
C27 0.0157(12) 0.0174(11) 0.0255(13) -0.0075(10) 0.0056(10) -0.0084(9)
C28 0.0173(12) 0.0201(12) 0.0210(13) -0.0098(10) 0.0050(10) -0.0084(10)
C29 0.0162(12) 0.0191(11) 0.0221(14) -0.0090(10) 0.0034(10) -0.0093(10)
C30 0.0313(15) 0.0242(13) 0.0270(14) -0.0167(12) -0.0010(12) -0.0076(11)
C31 0.0331(16) 0.0335(15) 0.0329(15) -0.0210(13) 0.0076(13) -0.0152(12)
C32 0.132(4) 0.073(3) 0.040(2) -0.082(3) 0.046(2) -0.037(2)
C33 0.0293(16) 0.0327(16) 0.0443(18) -0.0090(13) 0.0072(14) -0.0212(14)
C34 0.049(2) 0.0373(18) 0.046(2) -0.0084(16) 0.0116(17) -0.0275(16)
C35 0.0340(17) 0.0271(15) 0.051(2) -0.0006(14) 0.0002(15) -0.0152(14)

loop_
_atom_type_symbol
_atom_type_description
_atom_type_scat_dispersion_real
_atom_type_scat_dispersion_imag
_atom_type_scat_source
C C 0.0033 0.0016 'International Tables Vol C Tables 4.2.6.8 and 6.1.1.4'
H H 0.0000 0.0000 'International Tables Vol C Tables 4.2.6.8 and 6.1.1.4'
O O 0.0106 0.0060 'International Tables Vol C Tables 4.2.6.8 and 6.1.1.4'
P P 0.1023 0.0942 'International Tables Vol C Tables 4.2.6.8 and 6.1.1.4'
S S 0.1246 0.1234 'International Tables Vol C Tables 4.2.6.8 and 6.1.1.4'

loop_
_geom_angle_atom_site_label_1
_geom_angle_atom_site_label_2
_geom_angle_atom_site_label_3
_geom_angle
O3 P1 O5 117.92(11)
O3 P1 O4 116.09(10)
O5 P1 O4 101.29(10)
O3 P1 C9 114.89(11)
O5 P1 C9 101.08(10)
O4 P1 C9 103.24(11)
O2 S1 O1 117.76(12)
O2 S1 C8 109.31(11)
O1 S1 C8 108.37(11)
O2 S1 C9 109.06(11)
O1 S1 C9 109.56(11)
C8 S1 C9 101.56(12)
C2 C1 C6 120.3(3)
C2 C1 H1 119.8
C6 C1 H1 119.8
C3 C2 C1 120.0(2)
C3 C2 H2 120.0
C1 C2 H2 120.0
C2 C3 C4 119.8(3)
C2 C3 H3 120.1
C4 C3 H3 120.1
C5 C4 C3 120.3(3)
C5 C4 H4 119.8
C3 C4 H4 119.8
C10 O4 P1 120.72(15)
C6 C5 C4 120.1(2)
C6 C5 H5 119.9
C4 C5 H5 119.9
C13 O5 P1 121.69(16)
C5 C6 C1 119.4(3)
C5 C6 C7 122.5(2)
C1 C6 C7 118.1(2)
C8 C7 C6 126.5(2)
C8 C7 H7 116.8
C6 C7 H7 116.8
C7 C8 S1 121.1(2)
C7 C8 H8 119.5
S1 C8 H8 119.5
S1 C9 P1 114.68(14)
S1 C9 H9A 108.6
P1 C9 H9A 108.6
S1 C9 H9B 108.6
P1 C9 H9B 108.6
H9A C9 H9B 107.6
O4 C10 C12 105.5(2)
O4 C10 C11 108.6(2)
C12 C10 C11 113.3(2)
O4 C10 H10 109.8
C12 C10 H10 109.8
C11 C10 H10 109.8
C10 C11 H11A 109.5
C10 C11 H11B 109.5
H11A C11 H11B 109.5
C10 C11 H11C 109.5
H11A C11 H11C 109.5
H11B C11 H11C 109.5
C10 C12 H12A 109.5
C10 C12 H12B 109.5
H12A C12 H12B 109.5
C10 C12 H12C 109.5
H12A C12 H12C 109.5
H12B C12 H12C 109.5
O5 C13 C14 104.7(2)
O5 C13 C15 110.2(2)
C14 C13 C15 112.8(2)
O5 C13 H13 109.7
C14 C13 H13 109.7
C15 C13 H13 109.7
C13 C14 H14A 109.5
C13 C14 H14B 109.5
H14A C14 H14B 109.5
C13 C14 H14C 109.5
H14A C14 H14C 109.5
H14B C14 H14C 109.5
C13 C15 H15A 109.5
C13 C15 H15B 109.5
H15A C15 H15B 109.5
C13 C15 H15C 109.5
H15A C15 H15C 109.5
H15B C15 H15C 109.5
O23 P21 O25 116.82(11)
O23 P21 O24 114.32(12)
O25 P21 O24 104.73(11)
O23 P21 C29 115.16(12)
O25 P21 C29 97.14(11)
O24 P21 C29 106.77(11)
O22 S21 O21 118.14(12)
O22 S21 C28 107.76(12)
O21 S21 C28 110.43(12)
O22 S21 C29 107.97(11)
O21 S21 C29 108.66(12)
C28 S21 C29 102.76(13)
C22 C21 C26 119.9(3)
C22 C21 H21 120.0
C26 C21 H21 120.0
C21 C22 C23 120.5(2)
C21 C22 H22 119.7
C23 C22 H22 119.7
C22 C23 C24 120.0(3)
C22 C23 H23 120.0
C24 C23 H23 120.0
C25 C24 C23 119.7(3)
C25 C24 H24 120.2
C23 C24 H24 120.2
C30 O24 P21 122.51(17)
C24 C25 C26 120.6(2)
C24 C25 H25 119.7
C26 C25 H25 119.7
C33 O25 P21 123.42(19)
C21 C26 C25 119.3(2)
C21 C26 C27 117.7(2)
C25 C26 C27 123.0(2)
C28 C27 C26 125.7(2)
C28 C27 H27 117.2
C26 C27 H27 117.2
C27 C28 S21 119.8(2)
C27 C28 H28 120.1
S21 C28 H28 120.1
S21 C29 P21 114.35(15)
S21 C29 H29A 108.7
P21 C29 H29A 108.7
S21 C29 H29B 108.7
P21 C29 H29B 108.7
H29A C29 H29B 107.6
O24 C30 C31 108.3(2)
O24 C30 C32 108.0(3)
C31 C30 C32 113.1(3)
O24 C30 H30 109.1
C31 C30 H30 109.1
C32 C30 H30 109.1
C30 C31 H31A 109.5
C30 C31 H31B 109.5
H31A C31 H31B 109.5
C30 C31 H31C 109.5
H31A C31 H31C 109.5
H31B C31 H31C 109.5
C30 C32 H32A 109.5
C30 C32 H32B 109.5
H32A C32 H32B 109.5
C30 C32 H32C 109.5
H32A C32 H32C 109.5
H32B C32 H32C 109.5
O25 C33 C34 112.9(3)
O25 C33 C35 103.0(3)
C34 C33 C35 112.7(3)
O25 C33 H33 109.4
C34 C33 H33 109.4
C35 C33 H33 109.4
C33 C34 H34A 109.5
C33 C34 H34B 109.5
H34A C34 H34B 109.5
C33 C34 H34C 109.5
H34A C34 H34C 109.5
H34B C34 H34C 109.5
C33 C35 H35A 109.5
C33 C35 H35B 109.5
H35A C35 H35B 109.5
C33 C35 H35C 109.5
H35A C35 H35C 109.5
H35B C35 H35C 109.5

loop_
_geom_bond_atom_site_label_1
_geom_bond_atom_site_label_2
_geom_bond_distance
_geom_bond_publ_flag
P1 O3 1.4794(19) y
P1 O5 1.5614(19) y
P1 O4 1.5901(19) y
P1 C9 1.805(3) y
S1 O2 1.4324(18) y
S1 O1 1.4480(19) y
S1 C8 1.741(3) y
S1 C9 1.790(2) y
C1 C2 1.389(4) ?
C1 C6 1.398(3) ?
C1 H1 0.9500 ?
C2 C3 1.369(4) ?
C2 H2 0.9500 ?
C3 C4 1.395(4) ?
C3 H3 0.9500 ?
C4 C5 1.385(4) ?
C4 H4 0.9500 ?
O4 C10 1.473(3) ?
C5 C6 1.374(4) ?
C5 H5 0.9500 ?
O5 C13 1.456(3) ?
C6 C7 1.467(4) ?
C7 C8 1.335(3) ?
C7 H7 0.9500 ?
C8 H8 0.9500 ?
C9 H9A 0.9900 ?
C9 H9B 0.9900 ?
C10 C12 1.507(4) ?
C10 C11 1.510(4) ?
C10 H10 1.0000 ?
C11 H11A 0.9800 ?
C11 H11B 0.9800 ?
C11 H11C 0.9800 ?
C12 H12A 0.9800 ?
C12 H12B 0.9800 ?
C12 H12C 0.9800 ?
C13 C14 1.506(4) ?
C13 C15 1.514(4) ?
C13 H13 1.0000 ?
C14 H14A 0.9800 ?
C14 H14B 0.9800 ?
C14 H14C 0.9800 ?
C15 H15A 0.9800 ?
C15 H15B 0.9800 ?
C15 H15C 0.9800 ?
P21 O23 1.442(2) y
P21 O25 1.5673(19) y
P21 O24 1.5792(19) y
P21 C29 1.813(3) y
S21 O22 1.4368(19) y
S21 O21 1.4539(19) y
S21 C28 1.750(3) y
S21 C29 1.765(3) y
C21 C22 1.391(4) ?
C21 C26 1.402(3) ?
C21 H21 0.9500 ?
C22 C23 1.397(4) ?
C22 H22 0.9500 ?
C23 C24 1.398(4) ?
C23 H23 0.9500 ?
C24 C25 1.392(4) ?
C24 H24 0.9500 ?
O24 C30 1.471(3) ?
C25 C26 1.410(4) ?
C25 H25 0.9500 ?
O25 C33 1.468(3) ?
C26 C27 1.477(4) ?
C27 C28 1.329(3) ?
C27 H27 0.9500 ?
C28 H28 0.9500 ?
C29 H29A 0.9900 ?
C29 H29B 0.9900 ?
C30 C31 1.508(4) ?
C30 C32 1.509(4) ?
C30 H30 1.0000 ?
C31 H31A 0.9800 ?
C31 H31B 0.9800 ?
C31 H31C 0.9800 ?
C32 H32A 0.9800 ?
C32 H32B 0.9800 ?
C32 H32C 0.9800 ?
C33 C34 1.474(5) ?
C33 C35 1.521(5) ?
C33 H33 1.0000 ?
C34 H34A 0.9800 ?
C34 H34B 0.9800 ?
C34 H34C 0.9800 ?
C35 H35A 0.9800 ?
C35 H35B 0.9800 ?
C35 H35C 0.9800 ?

loop_
_geom_torsion_atom_site_label_1
_geom_torsion_atom_site_label_2
_geom_torsion_atom_site_label_3
_geom_torsion_atom_site_label_4
_geom_torsion
C6 C1 C2 C3 -1.0(4)
C1 C2 C3 C4 1.0(4)
C2 C3 C4 C5 -0.7(4)
O3 P1 O4 C10 -32.6(2)
O5 P1 O4 C10 -161.58(18)
C9 P1 O4 C10 94.05(19)
C3 C4 C5 C6 0.4(4)
O3 P1 O5 C13 -29.6(2)
O4 P1 O5 C13 98.3(2)
C9 P1 O5 C13 -155.65(19)
C4 C5 C6 C1 -0.3(4)
C4 C5 C6 C7 -179.1(2)
C2 C1 C6 C5 0.6(4)
C2 C1 C6 C7 179.4(2)
C5 C6 C7 C8 -8.1(4)
C1 C6 C7 C8 173.1(3)
C6 C7 C8 S1 178.0(2)
O2 S1 C8 C7 -2.6(3)
O1 S1 C8 C7 -132.1(2)
C9 S1 C8 C7 112.6(2)
O2 S1 C9 P1 -60.57(16)
O1 S1 C9 P1 69.64(16)
C8 S1 C9 P1 -175.90(13)
O3 P1 C9 S1 -44.73(17)
O5 P1 C9 S1 83.36(15)
O4 P1 C9 S1 -172.11(12)
P1 O4 C10 C12 -148.57(18)
P1 O4 C10 C11 89.7(2)
P1 O5 C13 C14 164.82(17)
P1 O5 C13 C15 -73.7(3)
C26 C21 C22 C23 0.3(4)
C21 C22 C23 C24 0.2(4)
C22 C23 C24 C25 -0.2(4)
O23 P21 O24 C30 16.9(2)
O25 P21 O24 C30 146.03(19)
C29 P21 O24 C30 -111.6(2)
C23 C24 C25 C26 -0.2(4)
O23 P21 O25 C33 74.5(2)
O24 P21 O25 C33 -53.1(2)
C29 P21 O25 C33 -162.6(2)
C22 C21 C26 C25 -0.8(4)
C22 C21 C26 C27 178.6(2)
C24 C25 C26 C21 0.7(4)
C24 C25 C26 C27 -178.6(3)
C21 C26 C27 C28 177.5(3)
C25 C26 C27 C28 -3.2(4)
C26 C27 C28 S21 177.6(2)
O22 S21 C28 C27 -122.2(2)
O21 S21 C28 C27 8.2(3)
C29 S21 C28 C27 123.9(2)
O22 S21 C29 P21 66.18(16)
O21 S21 C29 P21 -63.09(16)
C28 S21 C29 P21 179.90(14)
O23 P21 C29 S21 -38.84(18)
O25 P21 C29 S21 -162.98(14)
O24 P21 C29 S21 89.23(15)
P21 O24 C30 C31 141.7(2)
P21 O24 C30 C32 -95.5(3)
P21 O25 C33 C34 -63.5(3)
P21 O25 C33 C35 174.7(2)

loop_
_cod_related_entry_id
_cod_related_entry_database
_cod_related_entry_code
1 ChemSpider 24726178
